data_4119130
loop_
_publ_author_name
'Segawa, Yasutomo'
'Yamashita, Makoto'
'Nozaki, Kyoko'

_publ_section_title
;
 Syntheses of PBP Pincer Iridium Complexes: A Supporting Boryl Ligand
;
_journal_issue 26
_journal_name_full 'Journal of the American Chemical Society'
_journal_page_first 9201
_journal_page_last 9203
_journal_paper_doi 10.1021/ja9037092
_journal_volume 131
_journal_year 2009
_chemical_formula_sum 'C24 H45 B Cl Ir N2 P2'
_chemical_formula_weight 662.02
_chemical_name_systematic
; 
 ? 
;
_space_group_IT_number 61
_symmetry_cell_setting orthorhombic
_symmetry_space_group_name_Hall '-P 2ac 2ab'
_symmetry_space_group_name_H-M 'P b c a'
_atom_sites_solution_hydrogens geom
_atom_sites_solution_primary direct
_atom_sites_solution_secondary difmap
_audit_creation_method SHELXL-97
_cell_angle_alpha 90
_cell_angle_beta 90
_cell_angle_gamma 90
_cell_formula_units_Z 8
_cell_length_a 12.2218(8)
_cell_length_b 14.4999(13)
_cell_length_c 31.323(2)
_cell_measurement_reflns_used 15751
_cell_measurement_temperature 103.1500
_cell_measurement_theta_max 27.4835
_cell_measurement_theta_min 3.0910
_cell_volume 5550.9(7)
_computing_cell_refinement 'RIGAKU CrystalClear'
_computing_data_collection 'RIGAKU CrystalClear'
_computing_data_reduction 'RIGAKU CrystalClear'
_computing_molecular_graphics ORTEP-III
_computing_structure_refinement 'SHELXL-97 (Sheldrick, 1997)'
_computing_structure_solution SIR-97
_diffrn_ambient_temperature 103(2)
_diffrn_detector_area_resol_mean 7.31
_diffrn_measured_fraction_theta_full 0.990
_diffrn_measured_fraction_theta_max 0.990
_diffrn_measurement_device_type 'RIGAKU/MSC Meacury CCD'
_diffrn_measurement_method 'omega scans'
_diffrn_radiation_monochromator graphite
_diffrn_radiation_source 'fine-focus sealed tube'
_diffrn_radiation_type MoK\a
_diffrn_radiation_wavelength 0.71070
_diffrn_reflns_av_R_equivalents 0.0566
_diffrn_reflns_av_sigmaI/netI 0.0338
_diffrn_reflns_limit_h_max 14
_diffrn_reflns_limit_h_min -13
_diffrn_reflns_limit_k_max 15
_diffrn_reflns_limit_k_min -16
_diffrn_reflns_limit_l_max 37
_diffrn_reflns_limit_l_min -37
_diffrn_reflns_number 31569
_diffrn_reflns_theta_full 25.00
_diffrn_reflns_theta_max 25.00
_diffrn_reflns_theta_min 3.09
_exptl_absorpt_coefficient_mu 5.037
_exptl_absorpt_correction_T_max 0.2716
_exptl_absorpt_correction_T_min 0.1873
_exptl_absorpt_correction_type numerical
_exptl_absorpt_process_details 'Jacobson, R. (1998) Private communication'
_exptl_crystal_colour Red
_exptl_crystal_density_diffrn 1.584
_exptl_crystal_density_method 'not measured'
_exptl_crystal_description Block
_exptl_crystal_F_000 2656
_exptl_crystal_size_max 0.50
_exptl_crystal_size_mid 0.50
_exptl_crystal_size_min 0.40
_refine_diff_density_max 2.347
_refine_diff_density_min -0.847
_refine_diff_density_rms 0.108
_refine_ls_extinction_method none
_refine_ls_goodness_of_fit_ref 1.179
_refine_ls_hydrogen_treatment mixed
_refine_ls_matrix_type full
_refine_ls_number_parameters 346
_refine_ls_number_reflns 4847
_refine_ls_number_restraints 132
_refine_ls_restrained_S_all 1.172
_refine_ls_R_factor_all 0.0410
_refine_ls_R_factor_gt 0.0369
_refine_ls_shift/su_max 0.002
_refine_ls_shift/su_mean 0.000
_refine_ls_structure_factor_coef Fsqd
_refine_ls_weighting_details 'calc w=1/[\s^2^(Fo^2^)+(0.0160P)^2^+17.3993P] where P=(Fo^2^+2Fc^2^)/3'
_refine_ls_weighting_scheme calc
_refine_ls_wR_factor_gt 0.0714
_refine_ls_wR_factor_ref 0.0733
_reflns_number_gt 4525
_reflns_number_total 4847
_reflns_threshold_expression >2sigma(I)
_cod_data_source_file ja9037092sup1.cif
_cod_data_source_block 3
_cod_depositor_comments
;
The following automatic conversions were performed:
'_atom_site_symetry_multiplicity' tag replaced with
'_atom_site_symmetry_multiplicity'.

Automatic conversion script
Id: cif_correct_tags 1440 2010-10-19 06:21:57Z saulius 

The following automatic conversions were performed:

'_symmetry_cell_setting' value 'Orthorhombic' changed to
'orthorhombic' according to
/home/saulius/struct/CIF-dictionaries/cif_core.dic dictionary named
'cif_core.dic' version 2.4.2 from
2011-04-26.

'_exptl_absorpt_correction_type' value 'Numerical'
changed to 'numerical' according to
/home/saulius/struct/CIF-dictionaries/cif_core.dic dictionary named
'cif_core.dic' version 2.4.2 from 2011-04-26.

Automatic conversion script
Id: cif_fix_values 1891 2012-01-12 08:04:46Z andrius 
;
_cod_original_cell_volume 5551.0(7)
_cod_original_sg_symbol_H-M Pbca
_cod_database_code 4119130

loop_
_symmetry_equiv_pos_as_xyz
'x, y, z'
'-x+1/2, -y, z+1/2'
'x+1/2, -y+1/2, -z'
'-x, y+1/2, -z+1/2'
'-x, -y, -z'
'x-1/2, y, -z-1/2'
'-x-1/2, y-1/2, z'
'x, -y-1/2, z-1/2'

loop_
_atom_site_label
_atom_site_type_symbol
_atom_site_fract_x
_atom_site_fract_y
_atom_site_fract_z
_atom_site_U_iso_or_equiv
_atom_site_adp_type
_atom_site_occupancy
_atom_site_symmetry_multiplicity
_atom_site_calc_flag
_atom_site_refinement_flags
_atom_site_disorder_assembly
_atom_site_disorder_group
Ir1 Ir 0.004894(13) 0.418431(13) 0.648322(6) 0.01571(7) Uani 1 1 d . . .
H1 H 0.083(5) 0.335(4) 0.6529(18) 0.048(18) Uiso 1 1 d . . .
Cl1 Cl -0.04645(12) 0.55333(10) 0.68772(5) 0.0422(4) Uani 1 1 d . . .
B1 B 0.0086(4) 0.3310(4) 0.6002(2) 0.0208(12) Uani 1 1 d . . .
N1 N 0.0851(3) 0.3290(3) 0.56570(14) 0.0257(10) Uani 1 1 d . . .
C1 C 0.0566(4) 0.2581(3) 0.53720(16) 0.0238(11) Uani 1 1 d . . .
C2 C -0.0386(4) 0.2143(3) 0.55364(16) 0.0233(11) Uani 1 1 d . . .
N2 N -0.0662(3) 0.2565(3) 0.59231(13) 0.0239(9) Uani 1 1 d . . .
C3 C 0.1034(5) 0.2285(4) 0.49980(16) 0.0293(13) Uani 1 1 d . . .
H2 H 0.1676 0.2569 0.4889 0.035 Uiso 1 1 calc R . .
C4 C 0.0539(5) 0.1552(4) 0.47825(17) 0.0359(14) Uani 1 1 d . . .
H3 H 0.0849 0.1338 0.4522 0.043 Uiso 1 1 calc R . .
C5 C -0.0385(5) 0.1134(4) 0.49390(18) 0.0364(15) Uani 1 1 d . . .
H4 H -0.0700 0.0636 0.4785 0.044 Uiso 1 1 calc R . .
C6 C -0.0876(5) 0.1422(4) 0.53202(17) 0.0302(13) Uani 1 1 d . . .
H5 H -0.1520 0.1134 0.5426 0.036 Uiso 1 1 calc R . .
C7 C 0.1733(4) 0.3954(4) 0.56361(17) 0.0298(13) Uani 1 1 d . . .
H6 H 0.1753 0.4256 0.5353 0.036 Uiso 1 1 calc R . .
H7 H 0.2446 0.3650 0.5688 0.036 Uiso 1 1 calc R . .
P1 P 0.14331(10) 0.48240(9) 0.60677(4) 0.0176(3) Uani 1 1 d . A .
C8 C 0.0965(4) 0.5857(3) 0.57513(17) 0.0329(13) Uani 1 1 d D . .
C9 C -0.0217(5) 0.5650(6) 0.5620(3) 0.045(2) Uani 0.848(12) 1 d PDU A 1
H8 H -0.0655 0.5525 0.5876 0.067 Uiso 0.848(12) 1 calc PR A 1
H9 H -0.0230 0.5110 0.5432 0.067 Uiso 0.848(12) 1 calc PR A 1
H10 H -0.0521 0.6183 0.5469 0.067 Uiso 0.848(12) 1 calc PR A 1
C10 C 0.0998(7) 0.6714(4) 0.6042(2) 0.044(2) Uani 0.848(12) 1 d PDU A 1
H11 H 0.1759 0.6852 0.6118 0.066 Uiso 0.848(12) 1 calc PR A 1
H12 H 0.0577 0.6593 0.6302 0.066 Uiso 0.848(12) 1 calc PR A 1
H13 H 0.0681 0.7241 0.5891 0.066 Uiso 0.848(12) 1 calc PR A 1
C11 C 0.1643(7) 0.6060(6) 0.5352(2) 0.039(2) Uani 0.848(12) 1 d PDU A 1
H14 H 0.2398 0.6200 0.5434 0.059 Uiso 0.848(12) 1 calc PR A 1
H15 H 0.1330 0.6590 0.5201 0.059 Uiso 0.848(12) 1 calc PR A 1
H16 H 0.1635 0.5520 0.5163 0.059 Uiso 0.848(12) 1 calc PR A 1
C12 C 0.2782(4) 0.5025(4) 0.63344(16) 0.0287(13) Uani 1 1 d D . .
C13 C 0.2587(5) 0.5540(6) 0.6754(2) 0.0362(18) Uani 0.851(10) 1 d PDU A 1
H17 H 0.2042 0.5208 0.6924 0.054 Uiso 0.851(10) 1 calc PR A 1
H18 H 0.2320 0.6163 0.6692 0.054 Uiso 0.851(10) 1 calc PR A 1
H19 H 0.3275 0.5579 0.6914 0.054 Uiso 0.851(10) 1 calc PR A 1
C14 C 0.381(3) 0.517(4) 0.6061(16) 0.032(6) Uani 0.149(10) 1 d PDU A 2
H20 H 0.3674 0.5651 0.5849 0.047 Uiso 0.149(10) 1 calc PR A 2
H21 H 0.3998 0.4591 0.5915 0.047 Uiso 0.149(10) 1 calc PR A 2
H22 H 0.4423 0.5354 0.6245 0.047 Uiso 0.149(10) 1 calc PR A 2
C15 C 0.3239(6) 0.4060(5) 0.6450(2) 0.042(2) Uani 0.851(10) 1 d PDU A 1
H23 H 0.3383 0.3713 0.6187 0.063 Uiso 0.851(10) 1 calc PR A 1
H24 H 0.2702 0.3727 0.6624 0.063 Uiso 0.851(10) 1 calc PR A 1
H25 H 0.3920 0.4130 0.6611 0.063 Uiso 0.851(10) 1 calc PR A 1
C16 C -0.1593(4) 0.2422(3) 0.61953(16) 0.0256(12) Uani 1 1 d . . .
H26 H -0.1620 0.1775 0.6295 0.031 Uiso 1 1 calc R . .
H27 H -0.2279 0.2562 0.6040 0.031 Uiso 1 1 calc R . .
P2 P -0.14202(10) 0.32273(8) 0.66597(4) 0.0170(3) Uani 1 1 d . . .
C17 C -0.1175(4) 0.2449(4) 0.71258(16) 0.0238(11) Uani 1 1 d . . .
C18 C -0.0795(5) 0.3032(4) 0.75042(18) 0.0392(15) Uani 1 1 d . . .
H28 H -0.1392 0.3437 0.7596 0.059 Uiso 1 1 calc R . .
H29 H -0.0165 0.3407 0.7418 0.059 Uiso 1 1 calc R . .
H30 H -0.0584 0.2626 0.7740 0.059 Uiso 1 1 calc R . .
C19 C -0.0214(4) 0.1806(4) 0.7008(2) 0.0360(14) Uani 1 1 d . . .
H31 H 0.0437 0.2177 0.6946 0.054 Uiso 1 1 calc R . .
H32 H -0.0409 0.1442 0.6755 0.054 Uiso 1 1 calc R . .
H33 H -0.0061 0.1390 0.7247 0.054 Uiso 1 1 calc R . .
C20 C -0.2146(4) 0.1847(4) 0.72551(18) 0.0318(13) Uani 1 1 d . . .
H34 H -0.1913 0.1405 0.7474 0.048 Uiso 1 1 calc R . .
H35 H -0.2417 0.1512 0.7005 0.048 Uiso 1 1 calc R . .
H36 H -0.2731 0.2237 0.7370 0.048 Uiso 1 1 calc R . .
C21 C -0.2814(4) 0.3780(4) 0.66853(19) 0.0278(12) Uani 1 1 d . . .
C22 C -0.3765(4) 0.3098(4) 0.6606(2) 0.0366(14) Uani 1 1 d . . .
H37 H -0.3734 0.2600 0.6817 0.055 Uiso 1 1 calc R . .
H38 H -0.3700 0.2838 0.6318 0.055 Uiso 1 1 calc R . .
H39 H -0.4464 0.3425 0.6632 0.055 Uiso 1 1 calc R . .
C23 C -0.2974(4) 0.4264(4) 0.71158(19) 0.0362(14) Uani 1 1 d . . .
H40 H -0.2347 0.4665 0.7173 0.054 Uiso 1 1 calc R . .
H41 H -0.3035 0.3800 0.7342 0.054 Uiso 1 1 calc R . .
H42 H -0.3645 0.4634 0.7107 0.054 Uiso 1 1 calc R . .
C24 C -0.2834(5) 0.4499(4) 0.6326(2) 0.0387(15) Uani 1 1 d . . .
H43 H -0.3573 0.4753 0.6299 0.058 Uiso 1 1 calc R . .
H44 H -0.2621 0.4206 0.6056 0.058 Uiso 1 1 calc R . .
H45 H -0.2319 0.4997 0.6393 0.058 Uiso 1 1 calc R . .
C25 C 0.009(3) 0.543(3) 0.5451(13) 0.041(6) Uani 0.152(12) 1 d PDU A 2
H46 H -0.0463 0.5117 0.5621 0.061 Uiso 0.152(12) 1 calc PR A 2
H47 H 0.0446 0.4991 0.5258 0.061 Uiso 0.152(12) 1 calc PR A 2
H48 H -0.0250 0.5924 0.5283 0.061 Uiso 0.152(12) 1 calc PR A 2
C26 C 0.175(4) 0.638(3) 0.5452(14) 0.037(6) Uani 0.152(12) 1 d PDU A 2
H49 H 0.2329 0.6666 0.5620 0.055 Uiso 0.152(12) 1 calc PR A 2
H50 H 0.1340 0.6854 0.5297 0.055 Uiso 0.152(12) 1 calc PR A 2
H51 H 0.2068 0.5943 0.5248 0.055 Uiso 0.152(12) 1 calc PR A 2
C27 C 0.025(3) 0.656(2) 0.5994(13) 0.044(4) Uani 0.152(12) 1 d PDU A 2
H52 H -0.0213 0.6232 0.6199 0.066 Uiso 0.152(12) 1 calc PR A 2
H53 H -0.0209 0.6895 0.5791 0.066 Uiso 0.152(12) 1 calc PR A 2
H54 H 0.0723 0.6995 0.6146 0.066 Uiso 0.152(12) 1 calc PR A 2
C28 C 0.259(3) 0.5952(19) 0.6571(14) 0.039(5) Uani 0.149(10) 1 d PDU A 2
H55 H 0.2516 0.6450 0.6361 0.059 Uiso 0.149(10) 1 calc PR A 2
H56 H 0.3217 0.6081 0.6758 0.059 Uiso 0.149(10) 1 calc PR A 2
H57 H 0.1923 0.5910 0.6742 0.059 Uiso 0.149(10) 1 calc PR A 2
C29 C 0.3639(6) 0.5515(5) 0.6058(2) 0.0309(19) Uani 0.851(10) 1 d PDU A 1
H58 H 0.3745 0.5169 0.5792 0.046 Uiso 0.851(10) 1 calc PR A 1
H59 H 0.4333 0.5548 0.6213 0.046 Uiso 0.851(10) 1 calc PR A 1
H60 H 0.3386 0.6140 0.5991 0.046 Uiso 0.851(10) 1 calc PR A 1
C30 C 0.292(3) 0.439(3) 0.6719(9) 0.041(4) Uani 0.149(10) 1 d PDU A 2
H61 H 0.2215 0.4307 0.6862 0.062 Uiso 0.149(10) 1 calc PR A 2
H62 H 0.3448 0.4658 0.6919 0.062 Uiso 0.149(10) 1 calc PR A 2
H63 H 0.3191 0.3785 0.6623 0.062 Uiso 0.149(10) 1 calc PR A 2

loop_
_atom_site_aniso_label
_atom_site_aniso_U_11
_atom_site_aniso_U_22
_atom_site_aniso_U_33
_atom_site_aniso_U_23
_atom_site_aniso_U_13
_atom_site_aniso_U_12
Ir1 0.01864(11) 0.01345(13) 0.01505(12) -0.00191(7) 0.00163(7) -0.00364(7)
Cl1 0.0357(8) 0.0283(8) 0.0626(11) -0.0199(7) 0.0197(7) -0.0070(6)
B1 0.022(3) 0.016(3) 0.024(3) -0.001(2) -0.002(2) -0.003(2)
N1 0.032(2) 0.024(2) 0.021(2) -0.0067(19) 0.0049(18) -0.006(2)
C1 0.035(3) 0.018(3) 0.019(3) -0.002(2) -0.003(2) 0.009(2)
C2 0.036(3) 0.017(3) 0.017(3) -0.005(2) -0.006(2) 0.008(2)
N2 0.031(2) 0.020(2) 0.020(2) -0.0042(18) 0.0008(18) -0.0031(19)
C3 0.045(3) 0.026(3) 0.017(3) 0.001(2) -0.001(2) 0.016(3)
C4 0.057(4) 0.036(3) 0.015(3) -0.010(2) -0.010(3) 0.022(3)
C5 0.058(4) 0.026(3) 0.024(3) -0.012(2) -0.021(3) 0.011(3)
C6 0.045(3) 0.022(3) 0.023(3) -0.004(2) -0.014(2) 0.004(3)
C7 0.034(3) 0.031(3) 0.024(3) -0.003(2) 0.011(2) -0.003(2)
P1 0.0189(6) 0.0180(7) 0.0158(6) 0.0021(5) 0.0004(5) -0.0029(5)
C8 0.035(3) 0.028(3) 0.035(3) 0.019(3) 0.001(2) 0.002(3)
C9 0.035(4) 0.046(4) 0.053(5) 0.029(4) -0.005(3) 0.003(3)
C10 0.045(4) 0.026(4) 0.062(5) 0.015(3) 0.010(4) 0.004(3)
C11 0.044(4) 0.035(5) 0.039(4) 0.019(3) 0.000(3) -0.008(4)
C12 0.017(2) 0.048(4) 0.022(3) -0.003(3) -0.003(2) -0.006(2)
C13 0.029(3) 0.055(4) 0.025(4) -0.011(3) 0.006(3) -0.008(3)
C14 0.028(8) 0.037(9) 0.030(8) -0.004(7) 0.003(7) -0.002(7)
C15 0.033(3) 0.051(4) 0.043(4) 0.002(3) -0.012(3) 0.009(3)
C16 0.031(3) 0.021(3) 0.024(3) 0.000(2) -0.002(2) -0.007(2)
P2 0.0176(6) 0.0161(6) 0.0175(6) 0.0000(5) 0.0003(5) -0.0039(5)
C17 0.025(3) 0.028(3) 0.018(3) 0.006(2) -0.001(2) -0.005(2)
C18 0.057(4) 0.040(3) 0.020(3) 0.005(3) -0.011(3) -0.014(3)
C19 0.034(3) 0.034(3) 0.040(4) 0.013(3) -0.001(3) 0.000(3)
C20 0.037(3) 0.031(3) 0.028(3) 0.012(2) 0.003(2) -0.009(3)
C21 0.019(3) 0.024(3) 0.041(3) 0.001(2) 0.000(2) -0.002(2)
C22 0.021(3) 0.033(3) 0.056(4) 0.005(3) -0.001(3) -0.004(2)
C23 0.027(3) 0.028(3) 0.054(4) -0.010(3) 0.014(3) -0.001(2)
C24 0.027(3) 0.031(3) 0.058(4) 0.012(3) -0.011(3) 0.000(3)
C25 0.035(8) 0.041(8) 0.047(9) 0.017(7) -0.004(7) 0.006(7)
C26 0.040(8) 0.034(9) 0.036(8) 0.009(7) 0.000(7) -0.003(7)
C27 0.042(6) 0.038(6) 0.052(7) 0.013(6) 0.002(6) 0.003(6)
C28 0.034(8) 0.052(8) 0.032(8) -0.004(7) 0.003(7) -0.006(7)
C29 0.023(3) 0.044(5) 0.025(3) -0.009(4) 0.004(3) -0.005(3)
C30 0.036(6) 0.050(7) 0.037(6) -0.002(6) 0.000(6) 0.001(6)

loop_
_atom_type_symbol
_atom_type_description
_atom_type_scat_dispersion_real
_atom_type_scat_dispersion_imag
_atom_type_scat_source
C C 0.0033 0.0016 'International Tables Vol C Tables 4.2.6.8 and 6.1.1.4'
H H 0.0000 0.0000 'International Tables Vol C Tables 4.2.6.8 and 6.1.1.4'
B B 0.0013 0.0007 'International Tables Vol C Tables 4.2.6.8 and 6.1.1.4'
N N 0.0061 0.0033 'International Tables Vol C Tables 4.2.6.8 and 6.1.1.4'
P P 0.1023 0.0942 'International Tables Vol C Tables 4.2.6.8 and 6.1.1.4'
Cl Cl 0.1484 0.1585 'International Tables Vol C Tables 4.2.6.8 and 6.1.1.4'
Ir Ir -1.4442 7.9887 'International Tables Vol C Tables 4.2.6.8 and 6.1.1.4'

loop_
_geom_angle_atom_site_label_1
_geom_angle_atom_site_label_2
_geom_angle_atom_site_label_3
_geom_angle
B1 Ir1 P1 79.14(17)
B1 Ir1 P2 79.44(17)
P1 Ir1 P2 158.12(5)
B1 Ir1 Cl1 157.67(17)
P1 Ir1 Cl1 98.80(5)
P2 Ir1 Cl1 99.31(5)
B1 Ir1 H1 63(2)
P1 Ir1 H1 85(2)
P2 Ir1 H1 89(2)
Cl1 Ir1 H1 139(2)
N1 B1 N2 105.8(5)
N1 B1 H1 110.3(18)
N2 B1 H1 118.5(18)
N1 B1 Ir1 127.3(4)
N2 B1 Ir1 126.9(4)
H1 B1 Ir1 47.4(18)
C1 N1 B1 109.4(4)
C1 N1 C7 130.0(4)
B1 N1 C7 120.6(4)
C3 C1 N1 131.9(5)
C3 C1 C2 120.7(5)
N1 C1 C2 107.5(4)
C6 C2 N2 130.6(5)
C6 C2 C1 121.0(5)
N2 C2 C1 108.4(4)
C2 N2 C16 130.0(4)
C2 N2 B1 108.9(4)
C16 N2 B1 120.7(4)
C1 C3 C4 118.0(5)
C1 C3 H2 121.0
C4 C3 H2 121.0
C5 C4 C3 121.3(5)
C5 C4 H3 119.3
C3 C4 H3 119.3
C4 C5 C6 121.7(5)
C4 C5 H4 119.1
C6 C5 H4 119.1
C2 C6 C5 117.2(6)
C2 C6 H5 121.4
C5 C6 H5 121.4
N1 C7 P1 105.5(3)
N1 C7 H6 110.6
P1 C7 H6 110.6
N1 C7 H7 110.6
P1 C7 H7 110.6
H6 C7 H7 108.8
C12 P1 C7 104.6(2)
C12 P1 C8 112.3(2)
C7 P1 C8 102.3(2)
C12 P1 Ir1 116.92(16)
C7 P1 Ir1 106.02(16)
C8 P1 Ir1 112.96(16)
C11 C8 C9 109.2(6)
C9 C8 C26 121(2)
C11 C8 C10 108.3(5)
C9 C8 C10 110.0(6)
C26 C8 C10 87(2)
C11 C8 C27 125.7(17)
C9 C8 C27 74.2(18)
C26 C8 C27 109(3)
C11 C8 C25 87.2(19)
C26 C8 C25 105(3)
C10 C8 C25 134.3(19)
C27 C8 C25 100(2)
C11 C8 P1 114.7(5)
C9 C8 P1 105.8(4)
C26 C8 P1 121(2)
C10 C8 P1 108.8(4)
C27 C8 P1 115.9(17)
C25 C8 P1 102.3(18)
C8 C9 H8 109.5
C8 C9 H9 109.5
H8 C9 H9 109.5
C8 C9 H10 109.5
H8 C9 H10 109.5
H9 C9 H10 109.5
C8 C10 H11 109.5
C8 C10 H12 109.5
H11 C10 H12 109.5
C8 C10 H13 109.5
H11 C10 H13 109.5
H12 C10 H13 109.5
C8 C11 H14 109.5
C8 C11 H15 109.5
H14 C11 H15 109.5
C8 C11 H16 109.5
H14 C11 H16 109.5
H15 C11 H16 109.5
C30 C12 C13 68.7(17)
C30 C12 C29 130.5(16)
C13 C12 C29 111.4(5)
C30 C12 C14 115(3)
C13 C12 C14 123(2)
C13 C12 C15 107.3(5)
C29 C12 C15 107.7(5)
C14 C12 C15 87.6(19)
C30 C12 C28 99(2)
C29 C12 C28 88.3(17)
C14 C12 C28 106(3)
C15 C12 C28 136.4(18)
C30 C12 P1 110.9(16)
C13 C12 P1 108.8(4)
C29 C12 P1 114.9(4)
C14 C12 P1 120(2)
C15 C12 P1 106.4(4)
C28 C12 P1 102.5(16)
C12 C13 H17 109.5
C12 C13 H18 109.5
H17 C13 H18 109.5
C12 C13 H19 109.5
H17 C13 H19 109.5
H18 C13 H19 109.5
C12 C14 H20 109.5
C12 C14 H21 109.5
H20 C14 H21 109.5
C12 C14 H22 109.5
H20 C14 H22 109.5
H21 C14 H22 109.5
C12 C15 H23 109.5
C12 C15 H24 109.5
H23 C15 H24 109.5
C12 C15 H25 109.5
H23 C15 H25 109.5
H24 C15 H25 109.5
N2 C16 P2 106.4(3)
N2 C16 H26 110.5
P2 C16 H26 110.5
N2 C16 H27 110.5
P2 C16 H27 110.5
H26 C16 H27 108.6
C17 P2 C16 104.4(2)
C17 P2 C21 111.6(2)
C16 P2 C21 101.3(2)
C17 P2 Ir1 114.87(16)
C16 P2 Ir1 105.80(16)
C21 P2 Ir1 116.90(17)
C20 C17 C18 110.3(4)
C20 C17 C19 108.0(4)
C18 C17 C19 106.7(5)
C20 C17 P2 115.3(4)
C18 C17 P2 108.7(4)
C19 C17 P2 107.4(4)
C17 C18 H28 109.5
C17 C18 H29 109.5
H28 C18 H29 109.5
C17 C18 H30 109.5
H28 C18 H30 109.5
H29 C18 H30 109.5
C17 C19 H31 109.5
C17 C19 H32 109.5
H31 C19 H32 109.5
C17 C19 H33 109.5
H31 C19 H33 109.5
H32 C19 H33 109.5
C17 C20 H34 109.5
C17 C20 H35 109.5
H34 C20 H35 109.5
C17 C20 H36 109.5
H34 C20 H36 109.5
H35 C20 H36 109.5
C23 C21 C24 109.4(5)
C23 C21 C22 109.8(5)
C24 C21 C22 107.7(5)
C23 C21 P2 110.4(4)
C24 C21 P2 105.8(4)
C22 C21 P2 113.6(4)
C21 C22 H37 109.5
C21 C22 H38 109.5
H37 C22 H38 109.5
C21 C22 H39 109.5
H37 C22 H39 109.5
H38 C22 H39 109.5
C21 C23 H40 109.5
C21 C23 H41 109.5
H40 C23 H41 109.5
C21 C23 H42 109.5
H40 C23 H42 109.5
H41 C23 H42 109.5
C21 C24 H43 109.5
C21 C24 H44 109.5
H43 C24 H44 109.5
C21 C24 H45 109.5
H43 C24 H45 109.5
H44 C24 H45 109.5
C8 C25 H46 109.5
C8 C25 H47 109.5
H46 C25 H47 109.5
C8 C25 H48 109.5
H46 C25 H48 109.5
H47 C25 H48 109.5
C8 C26 H49 109.5
C8 C26 H50 109.5
H49 C26 H50 109.5
C8 C26 H51 109.5
H49 C26 H51 109.5
H50 C26 H51 109.5
C8 C27 H52 109.5
C8 C27 H53 109.5
H52 C27 H53 109.5
C8 C27 H54 109.5
H52 C27 H54 109.5
H53 C27 H54 109.5
C12 C28 H55 109.5
C12 C28 H56 109.5
H55 C28 H56 109.5
C12 C28 H57 109.5
H55 C28 H57 109.5
H56 C28 H57 109.5
C12 C29 H58 109.5
C12 C29 H59 109.5
H58 C29 H59 109.5
C12 C29 H60 109.5
H58 C29 H60 109.5
H59 C29 H60 109.5
C12 C30 H61 109.5
C12 C30 H62 109.5
H61 C30 H62 109.5
C12 C30 H63 109.5
H61 C30 H63 109.5
H62 C30 H63 109.5

loop_
_geom_bond_atom_site_label_1
_geom_bond_atom_site_label_2
_geom_bond_distance
Ir1 B1 1.971(6)
Ir1 P1 2.3273(12)
Ir1 P2 2.3357(12)
Ir1 Cl1 2.3963(14)
Ir1 H1 1.55(6)
B1 N1 1.429(7)
B1 N2 1.437(7)
B1 H1 1.89(6)
N1 C1 1.406(6)
N1 C7 1.446(6)
C1 C3 1.373(7)
C1 C2 1.422(8)
C2 C6 1.382(7)
C2 N2 1.398(6)
N2 C16 1.436(6)
C3 C4 1.397(8)
C3 H2 0.9500
C4 C5 1.372(9)
C4 H3 0.9500
C5 C6 1.400(8)
C5 H4 0.9500
C6 H5 0.9500
C7 P1 1.885(5)
C7 H6 0.9900
C7 H7 0.9900
P1 C12 1.871(5)
P1 C8 1.885(5)
C8 C11 1.530(7)
C8 C9 1.531(7)
C8 C26 1.536(10)
C8 C10 1.540(7)
C8 C27 1.540(10)
C8 C25 1.547(10)
C9 H8 0.9800
C9 H9 0.9800
C9 H10 0.9800
C10 H11 0.9800
C10 H12 0.9800
C10 H13 0.9800
C11 H14 0.9800
C11 H15 0.9800
C11 H16 0.9800
C12 C30 1.529(10)
C12 C13 1.530(6)
C12 C29 1.534(6)
C12 C14 1.538(10)
C12 C15 1.548(7)
C12 C28 1.552(10)
C13 H17 0.9800
C13 H18 0.9800
C13 H19 0.9800
C14 H20 0.9800
C14 H21 0.9800
C14 H22 0.9800
C15 H23 0.9800
C15 H24 0.9800
C15 H25 0.9800
C16 P2 1.877(5)
C16 H26 0.9900
C16 H27 0.9900
P2 C17 1.869(5)
P2 C21 1.884(5)
C17 C20 1.528(7)
C17 C18 1.528(7)
C17 C19 1.545(7)
C18 H28 0.9800
C18 H29 0.9800
C18 H30 0.9800
C19 H31 0.9800
C19 H32 0.9800
C19 H33 0.9800
C20 H34 0.9800
C20 H35 0.9800
C20 H36 0.9800
C21 C23 1.533(8)
C21 C24 1.535(8)
C21 C22 1.546(7)
C22 H37 0.9800
C22 H38 0.9800
C22 H39 0.9800
C23 H40 0.9800
C23 H41 0.9800
C23 H42 0.9800
C24 H43 0.9800
C24 H44 0.9800
C24 H45 0.9800
C25 H46 0.9800
C25 H47 0.9800
C25 H48 0.9800
C26 H49 0.9800
C26 H50 0.9800
C26 H51 0.9800
C27 H52 0.9800
C27 H53 0.9800
C27 H54 0.9800
C28 H55 0.9800
C28 H56 0.9800
C28 H57 0.9800
C29 H58 0.9800
C29 H59 0.9800
C29 H60 0.9800
C30 H61 0.9800
C30 H62 0.9800
C30 H63 0.9800

loop_
_geom_torsion_atom_site_label_1
_geom_torsion_atom_site_label_2
_geom_torsion_atom_site_label_3
_geom_torsion_atom_site_label_4
_geom_torsion
P1 Ir1 B1 N1 6.4(5)
P2 Ir1 B1 N1 -178.1(5)
Cl1 Ir1 B1 N1 93.1(6)
P1 Ir1 B1 N2 -173.0(5)
P2 Ir1 B1 N2 2.5(4)
Cl1 Ir1 B1 N2 -86.3(7)
P1 Ir1 B1 H1 90(2)
P2 Ir1 B1 H1 -94(2)
Cl1 Ir1 B1 H1 177(2)
N2 B1 N1 C1 1.8(6)
H1 B1 N1 C1 131.0(19)
Ir1 B1 N1 C1 -177.7(4)
N2 B1 N1 C7 -179.7(4)
H1 B1 N1 C7 -50.5(19)
Ir1 B1 N1 C7 0.8(8)
B1 N1 C1 C3 -179.9(5)
C7 N1 C1 C3 1.8(9)
B1 N1 C1 C2 -0.2(6)
C7 N1 C1 C2 -178.6(5)
C3 C1 C2 C6 -1.4(8)
N1 C1 C2 C6 178.9(5)
C3 C1 C2 N2 178.3(4)
N1 C1 C2 N2 -1.5(6)
C6 C2 N2 C16 -5.6(9)
C1 C2 N2 C16 174.8(5)
C6 C2 N2 B1 -177.8(5)
C1 C2 N2 B1 2.6(6)
N1 B1 N2 C2 -2.7(6)
H1 B1 N2 C2 -127(2)
Ir1 B1 N2 C2 176.8(4)
N1 B1 N2 C16 -175.7(4)
H1 B1 N2 C16 60(2)
Ir1 B1 N2 C16 3.8(7)
N1 C1 C3 C4 -179.4(5)
C2 C1 C3 C4 0.9(7)
C1 C3 C4 C5 -0.3(8)
C3 C4 C5 C6 0.1(9)
N2 C2 C6 C5 -178.4(5)
C1 C2 C6 C5 1.2(8)
C4 C5 C6 C2 -0.5(8)
C1 N1 C7 P1 169.0(4)
B1 N1 C7 P1 -9.1(6)
N1 C7 P1 C12 136.1(4)
N1 C7 P1 C8 -106.6(4)
N1 C7 P1 Ir1 12.0(4)
B1 Ir1 P1 C12 -125.4(3)
P2 Ir1 P1 C12 -137.2(2)
Cl1 Ir1 P1 C12 77.19(19)
B1 Ir1 P1 C7 -9.2(3)
P2 Ir1 P1 C7 -21.1(2)
Cl1 Ir1 P1 C7 -166.67(19)
B1 Ir1 P1 C8 102.1(3)
P2 Ir1 P1 C8 90.2(2)
Cl1 Ir1 P1 C8 -55.37(19)
C12 P1 C8 C11 69.1(5)
C7 P1 C8 C11 -42.6(5)
Ir1 P1 C8 C11 -156.1(5)
C12 P1 C8 C9 -170.5(5)
C7 P1 C8 C9 77.8(5)
Ir1 P1 C8 C9 -35.7(5)
C12 P1 C8 C26 46(2)
C7 P1 C8 C26 -66(2)
Ir1 P1 C8 C26 -179(2)
C12 P1 C8 C10 -52.4(5)
C7 P1 C8 C10 -164.1(4)
Ir1 P1 C8 C10 82.4(4)
C12 P1 C8 C27 -91(2)
C7 P1 C8 C27 158(2)
Ir1 P1 C8 C27 44(2)
C12 P1 C8 C25 162(2)
C7 P1 C8 C25 50(2)
Ir1 P1 C8 C25 -64(2)
C7 P1 C12 C30 -93.1(19)
C8 P1 C12 C30 156.7(19)
Ir1 P1 C12 C30 23.8(19)
C7 P1 C12 C13 -166.7(5)
C8 P1 C12 C13 83.0(5)
Ir1 P1 C12 C13 -49.8(5)
C7 P1 C12 C29 67.6(5)
C8 P1 C12 C29 -42.6(5)
Ir1 P1 C12 C29 -175.5(4)
C7 P1 C12 C14 45(2)
C8 P1 C12 C14 -65(2)
Ir1 P1 C12 C14 162(2)
C7 P1 C12 C15 -51.5(4)
C8 P1 C12 C15 -161.7(4)
Ir1 P1 C12 C15 65.4(4)
C7 P1 C12 C28 161.6(19)
C8 P1 C12 C28 51.3(19)
Ir1 P1 C12 C28 -81.5(19)
C2 N2 C16 P2 179.9(4)
B1 N2 C16 P2 -8.7(6)
N2 C16 P2 C17 -112.4(4)
N2 C16 P2 C21 131.6(4)
N2 C16 P2 Ir1 9.2(4)
B1 Ir1 P2 C17 108.5(3)
P1 Ir1 P2 C17 120.3(2)
Cl1 Ir1 P2 C17 -94.14(19)
B1 Ir1 P2 C16 -6.0(2)
P1 Ir1 P2 C16 5.8(2)
Cl1 Ir1 P2 C16 151.33(18)
B1 Ir1 P2 C21 -117.8(3)
P1 Ir1 P2 C21 -106.0(2)
Cl1 Ir1 P2 C21 39.5(2)
C16 P2 C17 C20 -66.9(4)
C21 P2 C17 C20 41.6(5)
Ir1 P2 C17 C20 177.7(3)
C16 P2 C17 C18 168.7(4)
C21 P2 C17 C18 -82.8(4)
Ir1 P2 C17 C18 53.3(4)
C16 P2 C17 C19 53.5(4)
C21 P2 C17 C19 162.1(4)
Ir1 P2 C17 C19 -61.8(4)
C17 P2 C21 C23 53.5(4)
C16 P2 C21 C23 164.1(4)
Ir1 P2 C21 C23 -81.6(4)
C17 P2 C21 C24 171.8(4)
C16 P2 C21 C24 -77.7(4)
Ir1 P2 C21 C24 36.7(4)
C17 P2 C21 C22 -70.3(5)
C16 P2 C21 C22 40.3(5)
Ir1 P2 C21 C22 154.6(4)
